data_4039023
loop_
_publ_author_name
'Johann O. E. Sosoe'
'C\'edric Malveau'
'Thierry Maris'
'Radu Iftimie'
'James D. Wuest'

_publ_contact_author_id_orcid 0000-0001-9731-4046
_publ_section_title
;
 Refreshing the Legacy of Rudolf Nietzki: Benzene-1,2,4,5-tetramine and
 Related Compounds
;
_journal_name_full 'Journal of Organic Chemistry'
_journal_page_first 16302
_journal_page_last 16314
_journal_paper_doi 10.1021/acs.joc.3c01793
_journal_volume 88
_journal_year 2023
_chemical_absolute_configuration unk
_chemical_formula_moiety 'C6 H8 N4'
_chemical_formula_sum 'C6 H8 N4'
_chemical_formula_weight 136.16
_chemical_name_systematic
;
3,6-Diiminocyclohexa-1,4-diene-1,4-diamine
;
_space_group_crystal_system orthorhombic
_space_group_IT_number 33
_space_group_name_Hall 'P 2c -2n'
_space_group_name_H-M_alt 'P n a 21'
_atom_sites_solution_hydrogens mixed
_atom_sites_solution_primary dual
_audit_contact_author_email thierry.maris@umontreal.ca
_audit_contact_author_name 'Thierry Maris'
_audit_contact_author_phone '+1 514 340 4711 2579'
_audit_creation_date 2022-01-27
_audit_creation_method
;
FinalCif V97 by Daniel Kratzert, Freiburg 2022,
https://dkratzert.de/finalcif.html
;
_cell_angle_alpha 90
_cell_angle_beta 90
_cell_angle_gamma 90
_cell_formula_units_Z 4
_cell_length_a 10.7151(10)
_cell_length_b 7.7840(8)
_cell_length_c 7.2910(8)
_cell_measurement_reflns_used 566
_cell_measurement_temperature 100
_cell_measurement_theta_max 69.272
_cell_measurement_theta_min 7.021
_cell_volume 608.12(11)
_computing_cell_refinement
;
SAINT (2020) V8.40B; Integration Software for Single Crystal Data.
Bruker AXS Inc., Madison, WI 53719-1173.
;
_computing_data_collection
;
APEX 3 (2019) Bruker AXS Inc., Madison, WI 53719-1173.
;
_computing_data_reduction
;
SAINT (2020) V8.40B; Integration Software for Single Crystal Data.
Bruker AXS Inc., Madison, WI 53719-1173.
;
_computing_molecular_graphics 'Olex2 1.5 (Dolomanov et al., 2009)'
_computing_publication_material 'Olex2 1.5 (Dolomanov et al., 2009)'
_computing_structure_refinement 'XL  (Sheldrick, 2008)'
_computing_structure_solution 'SHELXT 2018/2 (Sheldrick, 2018)'
_diffrn_ambient_temperature 100
_diffrn_detector 'CCD area detector'
_diffrn_detector_area_resol_mean 8.3
_diffrn_detector_type 'Bruker APEX2 CCD'
_diffrn_measured_fraction_theta_full 0.972
_diffrn_measured_fraction_theta_max 0.968
_diffrn_measurement_device 'three-circle diffractometer'
_diffrn_measurement_device_type 'Bruker Smart APEX'
_diffrn_measurement_method '\w scans'
_diffrn_radiation_collimation 'Focusing mirrors'
_diffrn_radiation_monochromator 'Quazar MX Mirror Optics'
_diffrn_radiation_probe x-ray
_diffrn_radiation_type 'Cu K\a'
_diffrn_radiation_wavelength 1.54178
_diffrn_reflns_av_R_equivalents 0.0530
_diffrn_reflns_av_unetI/netI 0.0339
_diffrn_reflns_Laue_measured_fraction_full 0.972
_diffrn_reflns_Laue_measured_fraction_max 0.968
_diffrn_reflns_limit_h_max 12
_diffrn_reflns_limit_h_min -13
_diffrn_reflns_limit_k_max 9
_diffrn_reflns_limit_k_min -8
_diffrn_reflns_limit_l_max 8
_diffrn_reflns_limit_l_min -8
_diffrn_reflns_number 5565
_diffrn_reflns_point_group_measured_fraction_full 0.955
_diffrn_reflns_point_group_measured_fraction_max 0.947
_diffrn_reflns_theta_full 67.679
_diffrn_reflns_theta_max 70.244
_diffrn_reflns_theta_min 7.031
_diffrn_source 'Microfocus Source'
_diffrn_source_current 0.42
_diffrn_source_power 0.0100296
_diffrn_source_target Cu
_diffrn_source_type 'Incoatec I\mS High Brilliance Microsource'
_diffrn_source_voltage 23.88
_exptl_absorpt_coefficient_mu 0.813
_exptl_absorpt_correction_T_max 0.3220
_exptl_absorpt_correction_T_min 0.1708
_exptl_absorpt_correction_type multi-scan
_exptl_absorpt_process_details
;
SADABS-2016/2 (Bruker,2016/2) was used for absorption correction.
wR2(int) was 0.1783 before and 0.0606 after correction.
The Ratio of minimum to maximum transmission is 0.5304.
The \l/2 correction factor is Not present.
;
_exptl_crystal_colour 'clear light red'
_exptl_crystal_colour_lustre clear
_exptl_crystal_colour_modifier light
_exptl_crystal_colour_primary red
_exptl_crystal_density_diffrn 1.487
_exptl_crystal_description Fragment
_exptl_crystal_F_000 288
_exptl_crystal_size_max 0.17
_exptl_crystal_size_mid 0.09
_exptl_crystal_size_min 0.08
_refine_diff_density_max 0.346
_refine_diff_density_min -0.200
_refine_diff_density_rms 0.078
_refine_ls_abs_structure_details
;
 Refined as an inversion twin.
;
_refine_ls_extinction_coef .
_refine_ls_extinction_method none
_refine_ls_goodness_of_fit_ref 1.228
_refine_ls_hydrogen_treatment mixed
_refine_ls_matrix_type full
_refine_ls_number_parameters 116
_refine_ls_number_reflns 1093
_refine_ls_number_restraints 1
_refine_ls_restrained_S_all 1.227
_refine_ls_R_factor_all 0.0676
_refine_ls_R_factor_gt 0.0537
_refine_ls_shift/su_max 0.000
_refine_ls_shift/su_mean 0.000
_refine_ls_structure_factor_coef Fsqd
_refine_ls_weighting_details 'w=1/[\s^2^(Fo^2^)+(0.0817P)^2^] where P=(Fo^2^+2Fc^2^)/3'
_refine_ls_weighting_scheme calc
_refine_ls_wR_factor_gt 0.1456
_refine_ls_wR_factor_ref 0.1543
_reflns_Friedel_coverage 0.804
_reflns_Friedel_fraction_full 0.935
_reflns_Friedel_fraction_max 0.922
_reflns_number_gt 893
_reflns_number_total 1093
_reflns_threshold_expression 'I > 2\s(I)'
_cod_data_source_file BTA_H2.cif
_cod_data_source_block jw2423
_cod_database_code 4039023

loop_
_space_group_symop_id
_space_group_symop_operation_xyz
1 'x, y, z'
2 '-x, -y, z+1/2'
3 'x+1/2, -y+1/2, z'
4 '-x+1/2, y+1/2, z+1/2'

loop_
_atom_site_label
_atom_site_type_symbol
_atom_site_fract_x
_atom_site_fract_y
_atom_site_fract_z
_atom_site_U_iso_or_equiv
_atom_site_adp_type
_atom_site_occupancy
_atom_site_site_symmetry_order
_atom_site_calc_flag
_atom_site_refinement_flags_posn
_atom_site_refinement_flags_adp
_atom_site_refinement_flags_occupancy
_atom_site_disorder_assembly
_atom_site_disorder_group
N1 N 0.5256(4) 0.6617(5) 0.5645(7) 0.0318(12) Uani 1 1 d . . . . .
H1 H 0.445(7) 0.657(8) 0.621(10) 0.05(2) Uiso 1 1 d . . . . .
C1 C 0.5081(5) 0.3498(6) 0.5812(8) 0.0282(12) Uani 1 1 d . . . . .
H1A H 0.429221 0.354699 0.640344 0.034 Uiso 1 1 calc R U . . .
N2 N 0.7523(5) 0.6474(5) 0.4080(7) 0.0305(10) Uani 1 1 d . . . . .
H2A H 0.718(5) 0.758(8) 0.440(8) 0.026(14) Uiso 1 1 d . . . . .
H2B H 0.829(8) 0.655(9) 0.360(12) 0.07(3) Uiso 1 1 d . . . . .
C2 C 0.5688(5) 0.5092(6) 0.5335(7) 0.0269(11) Uani 1 1 d . . . . .
N3 N 0.7166(4) 0.0290(6) 0.3996(6) 0.0302(10) Uani 1 1 d . . . . .
H3 H 0.782(7) 0.036(10) 0.341(10) 0.06(2) Uiso 1 1 d . . . . .
C3 C 0.6941(5) 0.4968(6) 0.4415(7) 0.0283(12) Uani 1 1 d . . . . .
N4 N 0.5079(4) 0.0449(6) 0.6028(7) 0.0316(11) Uani 1 1 d . . . . .
H4A H 0.424(6) 0.047(9) 0.654(10) 0.051(19) Uiso 1 1 d . . . . .
H4B H 0.538(4) -0.057(6) 0.570(7) 0.009(11) Uiso 1 1 d . . . . .
C4 C 0.7390(5) 0.3390(6) 0.3964(7) 0.0274(11) Uani 1 1 d . . . . .
H4 H 0.815829 0.333256 0.331596 0.033 Uiso 1 1 calc R U . . .
C5 C 0.6780(5) 0.1820(6) 0.4404(7) 0.0270(11) Uani 1 1 d . . . . .
C6 C 0.5582(5) 0.1937(6) 0.5457(8) 0.0274(11) Uani 1 1 d . . . . .

loop_
_atom_site_aniso_label
_atom_site_aniso_U_11
_atom_site_aniso_U_22
_atom_site_aniso_U_33
_atom_site_aniso_U_23
_atom_site_aniso_U_13
_atom_site_aniso_U_12
N1 0.028(2) 0.034(2) 0.033(3) 0.000(2) 0.0003(19) 0.0005(17)
C1 0.019(2) 0.038(2) 0.028(3) -0.003(2) -0.001(2) 0.0012(19)
N2 0.025(2) 0.034(2) 0.033(2) 0.002(2) 0.0037(18) -0.0023(17)
C2 0.021(2) 0.034(2) 0.025(3) 0.000(2) -0.002(2) 0.0014(17)
N3 0.026(2) 0.0339(19) 0.031(2) -0.003(2) 0.004(2) -0.0012(18)
C3 0.024(2) 0.036(3) 0.025(3) -0.001(2) -0.0012(19) -0.0002(18)
N4 0.025(2) 0.034(2) 0.036(3) 0.001(2) 0.0033(18) 0.0025(18)
C4 0.023(2) 0.034(2) 0.026(3) 0.001(2) 0.003(2) -0.0019(18)
C5 0.026(3) 0.033(2) 0.022(3) -0.001(2) -0.0038(19) 0.0013(17)
C6 0.022(2) 0.035(2) 0.025(3) 0.003(3) -0.003(2) -0.0036(17)

loop_
_atom_type_symbol
_atom_type_description
_atom_type_scat_dispersion_real
_atom_type_scat_dispersion_imag
_atom_type_scat_source
C C 0.0181 0.0091 'International Tables Vol C Tables 4.2.6.8 and 6.1.1.4'
H H 0.0000 0.0000 'International Tables Vol C Tables 4.2.6.8 and 6.1.1.4'
N N 0.0311 0.0180 'International Tables Vol C Tables 4.2.6.8 and 6.1.1.4'

loop_
_geom_angle_atom_site_label_1
_geom_angle_atom_site_label_2
_geom_angle_atom_site_label_3
_geom_angle
_geom_angle_site_symmetry_1
_geom_angle_site_symmetry_3
C2 N1 H1 111(4) . .
C2 C1 H1A 118.4 . .
C6 C1 H1A 118.4 . .
C6 C1 C2 123.2(5) . .
H2A N2 H2B 113(5) . .
C3 N2 H2A 124(3) . .
C3 N2 H2B 123(5) . .
N1 C2 C1 125.8(5) . .
N1 C2 C3 117.1(5) . .
C1 C2 C3 117.0(5) . .
C5 N3 H3 109(5) . .
N2 C3 C2 115.9(5) . .
N2 C3 C4 125.3(5) . .
C4 C3 C2 118.8(5) . .
H4A N4 H4B 117(5) . .
C6 N4 H4A 118(4) . .
C6 N4 H4B 123(3) . .
C3 C4 H4 118.0 . .
C3 C4 C5 124.0(5) . .
C5 C4 H4 118.0 . .
N3 C5 C4 126.3(5) . .
N3 C5 C6 116.5(5) . .
C4 C5 C6 117.2(5) . .
C1 C6 C5 119.5(5) . .
N4 C6 C1 123.8(5) . .
N4 C6 C5 116.7(5) . .

loop_
_geom_bond_atom_site_label_1
_geom_bond_atom_site_label_2
_geom_bond_distance
_geom_bond_site_symmetry_2
N1 H1 0.96(8) .
N1 C2 1.294(6) .
C1 H1A 0.9500 .
C1 C2 1.443(6) .
C1 C6 1.353(7) .
N2 H2A 0.97(6) .
N2 H2B 0.90(8) .
N2 C3 1.350(6) .
C2 C3 1.504(7) .
N3 H3 0.83(8) .
N3 C5 1.295(6) .
C3 C4 1.359(7) .
N4 H4A 0.97(7) .
N4 H4B 0.88(5) .
N4 C6 1.343(6) .
C4 H4 0.9500 .
C4 C5 1.422(7) .
C5 C6 1.499(6) .

loop_
_geom_hbond_atom_site_label_D
_geom_hbond_atom_site_label_H
_geom_hbond_atom_site_label_A
_geom_hbond_distance_DH
_geom_hbond_distance_HA
_geom_hbond_distance_DA
_geom_hbond_angle_DHA
_geom_hbond_site_symmetry_A
_geom_hbond_publ_flag
N2 H2A N3 0.97(6) 2.13(6) 2.995(6) 149(5) 1_565 yes
N2 H2B N4 0.90(8) 2.70(9) 3.491(7) 147(7) 4_654 yes
N4 H4A N3 0.97(7) 2.42(7) 3.287(6) 149(5) 2_655 yes
N4 H4B N1 0.88(5) 2.20(5) 3.002(6) 151(4) 1_545 yes

loop_
_geom_torsion_atom_site_label_1
_geom_torsion_atom_site_label_2
_geom_torsion_atom_site_label_3
_geom_torsion_atom_site_label_4
_geom_torsion
_geom_torsion_site_symmetry_1
_geom_torsion_site_symmetry_2
_geom_torsion_site_symmetry_3
_geom_torsion_site_symmetry_4
N1 C2 C3 N2 3.1(7) . . . .
N1 C2 C3 C4 -176.0(5) . . . .
C1 C2 C3 N2 -176.3(5) . . . .
C1 C2 C3 C4 4.7(7) . . . .
N2 C3 C4 C5 177.3(5) . . . .
C2 C1 C6 N4 174.2(5) . . . .
C2 C1 C6 C5 -4.4(8) . . . .
C2 C3 C4 C5 -3.8(8) . . . .
N3 C5 C6 C1 -175.3(5) . . . .
N3 C5 C6 N4 6.0(6) . . . .
C3 C4 C5 N3 179.6(6) . . . .
C3 C4 C5 C6 -1.1(8) . . . .
C4 C5 C6 C1 5.3(6) . . . .
C4 C5 C6 N4 -173.4(5) . . . .
C6 C1 C2 N1 -179.8(6) . . . .
C6 C1 C2 C3 -0.5(8) . . . .

loop_
_twin_individual_id
_twin_individual_mass_fraction_refined
1 2.2(17)
2 -1.2(17)

_cod_database_fobs_code 4039023
